data_7061014
loop_
_publ_author_name
'Liu, Yao'
'Li, Yu-Kong'
'Ying, Ting-Ting'
'Tan, Yu-Hui'
'Tang, Yun-Zhi'
'Han, Ding-Chong'
'Du, Peng-kang'
'Zhang, Hao'

_publ_section_title
;
 Multisequential reversible phase transition materials with semiconducting
 and fluorescence properties: (C8H18BrN)2SnBr6
;
_journal_issue 44
_journal_name_full 'New Journal of Chemistry'
_journal_page_first 20721
_journal_page_last 20725
_journal_paper_doi 10.1039/D1NJ04448F
_journal_volume 45
_journal_year 2021
_chemical_formula_moiety 'Br6 Sn, 2(C8 H18 Br N)'
_chemical_formula_sum 'C16 H36 Br8 N2 Sn'
_chemical_formula_weight 1014.44
_space_group_crystal_system monoclinic
_space_group_IT_number 15
_space_group_name_Hall '-C 2yc'
_space_group_name_H-M_alt 'C 1 2/c 1'
_atom_sites_solution_hydrogens geom
_atom_sites_solution_primary iterative
_audit_creation_date 2021-10-02
_audit_creation_method
;
Olex2 1.3
(compiled 2020.11.12 svn.r5f609507 for OlexSys, GUI svn.r6272)
;
_audit_update_record
;
2021-10-06 deposited with the CCDC.	2021-10-12 downloaded from the CCDC.
;
_cell_angle_alpha 90
_cell_angle_beta 90.855(3)
_cell_angle_gamma 90
_cell_formula_units_Z 4
_cell_length_a 14.4401(14)
_cell_length_b 14.7764(13)
_cell_length_c 13.9147(12)
_cell_measurement_reflns_used 7294
_cell_measurement_temperature 300
_cell_measurement_theta_max 27.451
_cell_measurement_theta_min 2.821
_cell_volume 2968.7(5)
_computing_cell_refinement 'SAINT V8.38A (Bruker, 2018)'
_computing_data_reduction 'SAINT V8.38A (Bruker, 2018)'
_computing_molecular_graphics 'Olex2 1.3 (Dolomanov et al., 2009)'
_computing_publication_material 'Olex2 1.3 (Dolomanov et al., 2009)'
_computing_structure_refinement 'SHELXL 2018/3 (Sheldrick, 2015)'
_computing_structure_solution 'olex2.solve 1.3 (Bourhis et al., 2015)'
_diffrn_ambient_temperature 300
_diffrn_measured_fraction_theta_full 0.998
_diffrn_measured_fraction_theta_max 0.998
_diffrn_measurement_device_type 'CCD area detector'
_diffrn_measurement_method 'phi and omega scans'
_diffrn_radiation_type MoK\a
_diffrn_radiation_wavelength 0.71073
_diffrn_reflns_av_R_equivalents 0.0983
_diffrn_reflns_av_unetI/netI 0.0687
_diffrn_reflns_Laue_measured_fraction_full 0.998
_diffrn_reflns_Laue_measured_fraction_max 0.998
_diffrn_reflns_limit_h_max 17
_diffrn_reflns_limit_h_min -17
_diffrn_reflns_limit_k_max 17
_diffrn_reflns_limit_k_min -17
_diffrn_reflns_limit_l_max 16
_diffrn_reflns_limit_l_min -16
_diffrn_reflns_number 16738
_diffrn_reflns_point_group_measured_fraction_full 0.998
_diffrn_reflns_point_group_measured_fraction_max 0.998
_diffrn_reflns_theta_full 25.027
_diffrn_reflns_theta_max 25.027
_diffrn_reflns_theta_min 2.822
_exptl_absorpt_coefficient_mu 11.636
_exptl_absorpt_correction_T_max 0.7456
_exptl_absorpt_correction_T_min 0.3055
_exptl_absorpt_correction_type multi-scan
_exptl_absorpt_process_details
;
SADABS-2016/2 (Bruker,2016/2) was used for absorption correction.
wR2(int) was 0.1421 before and 0.0930 after correction.
The Ratio of minimum to maximum transmission is 0.4097.
The \l/2 correction factor is Not present.
;
_exptl_crystal_colour 'metallic light colourless'
_exptl_crystal_colour_lustre metallic
_exptl_crystal_colour_modifier light
_exptl_crystal_colour_primary colourless
_exptl_crystal_density_diffrn 2.270
_exptl_crystal_description block
_exptl_crystal_F_000 1904
_exptl_crystal_size_max 0.3
_exptl_crystal_size_mid 0.3
_exptl_crystal_size_min 0.2
_refine_diff_density_max 1.180
_refine_diff_density_min -1.599
_refine_diff_density_rms 0.185
_refine_ls_extinction_coef 0.00116(10)
_refine_ls_extinction_expression Fc^*^=kFc[1+0.001xFc^2^\l^3^/sin(2\q)]^-1/4^
_refine_ls_extinction_method 'SHELXL-2018/3 (Sheldrick 2018)'
_refine_ls_goodness_of_fit_ref 1.031
_refine_ls_hydrogen_treatment constr
_refine_ls_matrix_type full
_refine_ls_number_parameters 192
_refine_ls_number_reflns 2625
_refine_ls_number_restraints 112
_refine_ls_restrained_S_all 1.012
_refine_ls_R_factor_all 0.1101
_refine_ls_R_factor_gt 0.0610
_refine_ls_shift/su_max 0.000
_refine_ls_shift/su_mean 0.000
_refine_ls_structure_factor_coef Fsqd
_refine_ls_weighting_details 'w=1/[\s^2^(Fo^2^)+120.9526P] where P=(Fo^2^+2Fc^2^)/3'
_refine_ls_weighting_scheme calc
_refine_ls_wR_factor_gt 0.1101
_refine_ls_wR_factor_ref 0.1331
_reflns_Friedel_coverage 0.000
_reflns_number_gt 1735
_reflns_number_total 2625
_reflns_threshold_expression 'I > 2\s(I)'
_cod_data_source_file d1nj04448f2.cif
_cod_data_source_block 1_LTP
_cod_depositor_comments 'Adding full bibliography for 7061014.cif.'
_cod_database_code 7061014
_shelx_shelxl_version_number 2018/3
_shelx_space_group_comment
;
The symmetry employed for this shelxl refinement is uniquely defined
by the following loop, which should always be used as a source of
symmetry information in preference to the above space-group names.
They are only intended as comments.
;
_shelx_estimated_absorpt_t_max 0.204
_shelx_estimated_absorpt_t_min 0.128
_olex2_refinement_description
;
1. Fixed Uiso
 At 1.2 times of:
  All C(H,H) groups
 At 1.5 times of:
  All C(H,H,H) groups
2. Restrained distances
 C7A-C8B
 1.5 with sigma of 0.02
 N2-C7A = N2-C6A = N2-C6B
 1.51 with sigma of 0.02
 C8B-C7B
 1.5 with sigma of 0.02
 N2-C6A \\sim N2-C6B \\sim N2-C6B_$1 \\sim N2-C6A_$1 \\sim N2-C7A \\sim
N2-C7A_$1
 with sigma of 0.01
 C5B-C6B \\sim C5A-C6A
 with sigma of 0.01
 Br5B-C5B \\sim Br5A-C5A
 with sigma of 0.01
 Sn1-Br5 \\sim Sn1-Br4
 with sigma of 0.01
3. Uiso/Uaniso restraints and constraints
C5B \\sim C6A \\sim C6B \\sim C7A \\sim C8B: within 2A with sigma of 0.01 and
sigma for terminal atoms of 0.02 within 2A
C8A \\sim C7B \\sim C8B \\sim C7A: within 2A with sigma of 0.01 and sigma for
terminal atoms of 0.02 within 2A
Br4 \\sim Br5: within 2A with sigma of 0.01 and sigma for terminal atoms of
0.02 within 2A
Br5B \\sim Br5A: within 2A with sigma of 0.01 and sigma for terminal atoms of
0.02 within 2A
Uanis(C6B) \\sim Ueq, Uanis(C6A) \\sim Ueq, Uanis(C5A) \\sim Ueq, Uanis(C5B)
\\sim Ueq: with sigma of 0.01 and sigma for terminal atoms of 0.02
4. Others
 Fixed Sof: Br3(0.5) Br4(0.94) C8B(0.5) H8BA(0.5) H8BB(0.5) H8BC(0.5) C7A(0.5)
 H7AA(0.5) H7AB(0.5) Br5A(0.25) C6A(0.5) H6AA(0.5) H6AB(0.5) C5A(0.5) H5AA(0.5)
 H5AB(0.5) C5B(0.5) H5BA(0.5) H5BB(0.5) C6B(0.5) H6BA(0.5) H6BB(0.5) Br5B(0.25)
 C7B(0.5) H7BA(0.5) H7BB(0.5) C8A(0.5) H8AA(0.5) H8AB(0.5) H8AC(0.5) Br5(0.06)
5.a Secondary CH2 refined with riding coordinates:
 C3(H3A,H3B), C2(H2A,H2B), C4(H4A,H4B), C7A(H7AA,H7AB), C6A(H6AA,H6AB),
 C5A(H5AA,H5AB), C5B(H5BA,H5BB), C6B(H6BA,H6BB), C7B(H7BA,H7BB)
5.b Idealised Me refined as rotating group:
 C1(H1A,H1B,H1C), C8B(H8BA,H8BB,H8BC), C8A(H8AA,H8AB,H8AC)
;
_olex2_submission_special_instructions 'No special instructions were received'

loop_
_space_group_symop_operation_xyz
'x, y, z'
'-x, y, -z+1/2'
'x+1/2, y+1/2, z'
'-x+1/2, y+1/2, -z+1/2'
'-x, -y, -z'
'x, -y, z-1/2'
'-x+1/2, -y+1/2, -z'
'x+1/2, -y+1/2, z-1/2'

loop_
_atom_site_label
_atom_site_type_symbol
_atom_site_fract_x
_atom_site_fract_y
_atom_site_fract_z
_atom_site_U_iso_or_equiv
_atom_site_adp_type
_atom_site_occupancy
_atom_site_site_symmetry_order
_atom_site_calc_flag
_atom_site_refinement_flags_posn
_atom_site_refinement_flags_adp
_atom_site_refinement_flags_occupancy
_atom_site_disorder_assembly
_atom_site_disorder_group
Sn1 Sn 0.750000 0.250000 1.000000 0.0314(3) Uani 1 2 d DS . P . .
Br2 Br 0.57986(9) 0.28522(10) 1.04313(11) 0.0577(5) Uani 1 1 d . . . . .
Br1 Br 0.71242(10) 0.07782(8) 1.00642(11) 0.0553(4) Uani 1 1 d . . . . .
Br3 Br 0.8265(2) 0.3082(2) 0.5832(2) 0.0707(9) Uani 0.5 1 d . . P . .
N1 N 1.000000 0.4843(9) 0.750000 0.035(3) Uani 1 2 d S T P . .
C3 C 0.9628(10) 0.4276(8) 0.6675(9) 0.051(3) Uani 1 1 d . . . . .
H3A H 0.935773 0.467883 0.619681 0.061 Uiso 1 1 calc R U . . .
H3B H 1.014347 0.396790 0.637907 0.061 Uiso 1 1 calc R U . . .
C2 C 1.0777(8) 0.5425(9) 0.7124(9) 0.047(3) Uani 1 1 d . . . . .
H2A H 1.106235 0.573796 0.766484 0.057 Uiso 1 1 calc R U . . .
H2B H 1.124194 0.502896 0.685527 0.057 Uiso 1 1 calc R U . . .
C1 C 1.0515(11) 0.6118(11) 0.6376(11) 0.078(5) Uani 1 1 d . . . . .
H1A H 1.023241 0.582051 0.583229 0.117 Uiso 1 1 calc R U . . .
H1B H 1.105956 0.643355 0.617500 0.117 Uiso 1 1 calc R U . . .
H1C H 1.008466 0.654115 0.664251 0.117 Uiso 1 1 calc R U . . .
C4 C 0.8925(13) 0.3592(12) 0.6935(11) 0.085(6) Uani 1 1 d . . . . .
H4A H 0.848014 0.386937 0.735927 0.102 Uiso 1 1 calc R U . . .
H4B H 0.922838 0.310589 0.728619 0.102 Uiso 1 1 calc R U . . .
Br4 Br 0.70302(16) 0.25149(15) 0.82042(12) 0.0518(6) Uani 0.94 1 d D U P A 1
N2 N 0.500000 0.4791(11) 0.750000 0.064(5) Uani 1 2 d DS T P . .
C8B C 0.659(3) 0.560(4) 0.775(3) 0.099(9) Uani 0.5 1 d D U P B 2
H8BA H 0.628960 0.602207 0.732240 0.149 Uiso 0.5 1 calc R U P B 2
H8BB H 0.700148 0.522274 0.738954 0.149 Uiso 0.5 1 calc R U P B 2
H8BC H 0.692983 0.591864 0.823558 0.149 Uiso 0.5 1 calc R U P B 2
C7A C 0.556(2) 0.5647(18) 0.760(3) 0.098(8) Uani 0.5 1 d D U P C 1
H7AA H 0.573237 0.583658 0.695312 0.117 Uiso 0.5 1 calc R U P C 1
H7AB H 0.516480 0.611294 0.785198 0.117 Uiso 0.5 1 calc R U P C 1
Br5A Br 0.6639(18) 0.3423(17) 0.527(3) 0.094(6) Uani 0.25 1 d D U P C 1
C6A C 0.525(3) 0.459(2) 0.6471(11) 0.095(7) Uani 0.5 1 d D U P C 1
H6AA H 0.468720 0.445719 0.610495 0.114 Uiso 0.5 1 calc R U P C 1
H6AB H 0.553549 0.511689 0.619099 0.114 Uiso 0.5 1 calc R U P C 1
C5A C 0.589(3) 0.381(3) 0.640(3) 0.115(15) Uani 0.5 1 d D U P C 1
H5AA H 0.551939 0.328722 0.657079 0.138 Uiso 0.5 1 calc R U P C 1
H5AB H 0.633029 0.389340 0.692503 0.138 Uiso 0.5 1 calc R U P C 1
C5B C 0.591(2) 0.434(2) 0.603(2) 0.088(7) Uani 0.5 1 d D U P C 2
H5BA H 0.627839 0.487184 0.616339 0.105 Uiso 0.5 1 calc R U P C 2
H5BB H 0.543994 0.449850 0.555683 0.105 Uiso 0.5 1 calc R U P C 2
C6B C 0.545(2) 0.4050(17) 0.692(2) 0.087(7) Uani 0.5 1 d D U P C 2
H6BA H 0.590891 0.375241 0.733167 0.104 Uiso 0.5 1 calc R U P C 2
H6BB H 0.498318 0.360497 0.675640 0.104 Uiso 0.5 1 calc R U P C 2
Br5B Br 0.6739(19) 0.3383(18) 0.546(3) 0.099(7) Uani 0.25 1 d D U P C 2
C7B C 0.587(2) 0.501(3) 0.821(3) 0.096(8) Uani 0.5 1 d D U P B 2
H7BA H 0.564063 0.531945 0.877834 0.115 Uiso 0.5 1 calc R U P B 2
H7BB H 0.615117 0.445040 0.841664 0.115 Uiso 0.5 1 calc R U P B 2
C8A C 0.637(3) 0.563(4) 0.816(4) 0.105(9) Uani 0.5 1 d . U P C 1
H8AA H 0.681521 0.523552 0.786854 0.157 Uiso 0.5 1 calc R U P C 1
H8AB H 0.623189 0.541996 0.878934 0.157 Uiso 0.5 1 calc R U P C 1
H8AC H 0.662524 0.623242 0.819683 0.157 Uiso 0.5 1 calc R U P C 1
Br5 Br 0.730(3) 0.220(2) 0.8184(8) 0.051(8) Uani 0.06 1 d D U P A 2

loop_
_atom_site_aniso_label
_atom_site_aniso_U_11
_atom_site_aniso_U_22
_atom_site_aniso_U_33
_atom_site_aniso_U_23
_atom_site_aniso_U_13
_atom_site_aniso_U_12
Sn1 0.0306(6) 0.0306(6) 0.0329(6) 0.0055(5) 0.0015(5) -0.0020(5)
Br2 0.0360(7) 0.0622(9) 0.0752(10) -0.0065(8) 0.0113(7) 0.0040(6)
Br1 0.0637(9) 0.0330(7) 0.0692(10) 0.0070(7) 0.0018(7) -0.0092(6)
Br3 0.066(2) 0.083(2) 0.063(2) -0.0149(17) -0.0009(16) -0.0271(17)
N1 0.035(8) 0.039(8) 0.031(8) 0.000 0.005(6) 0.000
C3 0.071(10) 0.042(7) 0.039(7) 0.001(6) 0.008(7) 0.000(7)
C2 0.043(7) 0.056(8) 0.043(8) 0.009(6) 0.010(6) -0.011(6)
C1 0.091(13) 0.067(10) 0.078(12) 0.020(9) 0.011(10) -0.033(9)
C4 0.113(15) 0.087(12) 0.054(10) -0.015(9) 0.007(10) -0.054(11)
Br4 0.0637(14) 0.0556(14) 0.0359(9) 0.0061(8) -0.0074(7) -0.0022(9)
N2 0.061(11) 0.057(11) 0.074(12) 0.000 -0.013(9) 0.000
C8B 0.079(17) 0.123(18) 0.10(2) -0.006(18) -0.009(16) -0.028(15)
C7A 0.077(16) 0.118(18) 0.10(2) -0.004(16) -0.016(14) -0.021(14)
Br5A 0.087(9) 0.087(9) 0.108(12) -0.037(8) 0.020(9) -0.028(9)
C6A 0.095(9) 0.092(9) 0.097(9) -0.001(7) -0.006(7) 0.000(7)
C5A 0.117(17) 0.115(17) 0.114(17) 0.003(10) -0.003(10) 0.001(10)
C5B 0.086(9) 0.085(9) 0.093(9) 0.002(7) -0.003(7) 0.003(7)
C6B 0.087(9) 0.082(9) 0.091(9) 0.003(7) -0.005(7) 0.003(7)
Br5B 0.085(8) 0.094(8) 0.119(14) -0.023(8) 0.006(8) 0.032(7)
C7B 0.076(16) 0.115(18) 0.10(2) -0.004(16) -0.013(14) -0.026(14)
C8A 0.083(18) 0.129(18) 0.10(2) -0.006(18) -0.010(16) -0.024(15)
Br5 0.054(15) 0.045(15) 0.055(13) 0.013(11) 0.017(11) -0.029(13)

loop_
_atom_type_symbol
_atom_type_description
_atom_type_scat_dispersion_real
_atom_type_scat_dispersion_imag
_atom_type_scat_source
C C 0.0033 0.0016 'International Tables Vol C Tables 4.2.6.8 and 6.1.1.4'
H H 0.0000 0.0000 'International Tables Vol C Tables 4.2.6.8 and 6.1.1.4'
Br Br -0.2901 2.4595 'International Tables Vol C Tables 4.2.6.8 and 6.1.1.4'
N N 0.0061 0.0033 'International Tables Vol C Tables 4.2.6.8 and 6.1.1.4'
Sn Sn -0.6537 1.4246 'International Tables Vol C Tables 4.2.6.8 and 6.1.1.4'

loop_
_geom_angle_atom_site_label_1
_geom_angle_atom_site_label_2
_geom_angle_atom_site_label_3
_geom_angle
_geom_angle_site_symmetry_1
_geom_angle_site_symmetry_3
_geom_angle_publ_flag
Br2 Sn1 Br2 180.0 . 7_657 ?
Br2 Sn1 Br1 90.61(5) 7_657 . ?
Br2 Sn1 Br1 90.61(5) . 7_657 ?
Br2 Sn1 Br1 89.39(5) 7_657 7_657 ?
Br2 Sn1 Br1 89.40(5) . . ?
Br1 Sn1 Br1 180.0 . 7_657 ?
Br4 Sn1 Br2 89.20(6) . . ?
Br4 Sn1 Br2 89.20(6) 7_657 7_657 ?
Br4 Sn1 Br2 90.80(6) 7_657 . ?
Br4 Sn1 Br2 90.80(6) . 7_657 ?
Br4 Sn1 Br1 89.41(6) . . ?
Br4 Sn1 Br1 89.41(6) 7_657 7_657 ?
Br4 Sn1 Br1 90.60(6) 7_657 . ?
Br4 Sn1 Br1 90.59(6) . 7_657 ?
Br4 Sn1 Br4 180.0 . 7_657 ?
Br5 Sn1 Br2 80.4(8) 7_657 . ?
Br5 Sn1 Br2 99.6(8) . . ?
Br5 Sn1 Br1 98.9(7) 7_657 . ?
Br5 Sn1 Br1 81.1(7) . . ?
Br5 Sn1 Br5 180.0 7_657 . ?
C4 Br3 Br5A 137.4(10) . 7_656 ?
C3 N1 C3 112.8(13) 2_756 . ?
C2 N1 C3 108.0(7) . . ?
C2 N1 C3 108.7(7) . 2_756 ?
C2 N1 C3 108.7(7) 2_756 . ?
C2 N1 C3 108.0(7) 2_756 2_756 ?
C2 N1 C2 110.7(13) 2_756 . ?
N1 C3 H3A 108.4 . . ?
N1 C3 H3B 108.4 . . ?
H3A C3 H3B 107.5 . . ?
C4 C3 N1 115.4(10) . . ?
C4 C3 H3A 108.4 . . ?
C4 C3 H3B 108.4 . . ?
N1 C2 H2A 108.2 . . ?
N1 C2 H2B 108.2 . . ?
H2A C2 H2B 107.3 . . ?
C1 C2 N1 116.5(10) . . ?
C1 C2 H2A 108.2 . . ?
C1 C2 H2B 108.2 . . ?
C2 C1 H1A 109.5 . . ?
C2 C1 H1B 109.5 . . ?
C2 C1 H1C 109.5 . . ?
H1A C1 H1B 109.5 . . ?
H1A C1 H1C 109.5 . . ?
H1B C1 H1C 109.5 . . ?
Br3 C4 H4A 108.8 . . ?
Br3 C4 H4B 108.8 . . ?
C3 C4 Br3 113.6(10) . . ?
C3 C4 H4A 108.8 . . ?
C3 C4 H4B 108.8 . . ?
H4A C4 H4B 107.7 . . ?
C7A N2 C7A 66(3) . 2_656 ?
C7A N2 C6A 103(2) . 2_656 ?
C7A N2 C6A 97(2) 2_656 2_656 ?
C7A N2 C6A 97(2) . . ?
C7A N2 C6A 103(2) 2_656 . ?
C7A N2 C6B 115(2) 2_656 2_656 ?
C7A N2 C6B 143(2) . 2_656 ?
C7A N2 C7B 107(2) . 2_656 ?
C7A N2 C7B 50.5(18) 2_656 2_656 ?
C6A N2 C6A 157(3) . 2_656 ?
C6A N2 C6B 118(2) . 2_656 ?
C6A N2 C6B 40.7(18) 2_656 2_656 ?
C6A N2 C7B 115(2) 2_656 2_656 ?
C6A N2 C7B 69.7(18) . 2_656 ?
C6B N2 C7B 98(2) . . ?
C6B N2 C7B 99.2(19) 2_656 . ?
C7B N2 C7B 156(3) 2_656 . ?
H8BA C8B H8BB 109.5 . . ?
H8BA C8B H8BC 109.5 . . ?
H8BB C8B H8BC 109.5 . . ?
C7B C8B H8BA 109.5 . . ?
C7B C8B H8BB 109.5 . . ?
C7B C8B H8BC 109.5 . . ?
N2 C7A H7AA 107.6 . . ?
N2 C7A H7AB 107.6 . . ?
H7AA C7A H7AB 107.0 . . ?
C8A C7A N2 119(3) . . ?
C8A C7A H7AA 107.6 . . ?
C8A C7A H7AB 107.6 . . ?
N2 C6A H6AA 109.2 . . ?
N2 C6A H6AB 109.2 . . ?
H6AA C6A H6AB 107.9 . . ?
C5A C6A N2 112(2) . . ?
C5A C6A H6AA 109.2 . . ?
C5A C6A H6AB 109.2 . . ?
Br5A C5A H5AA 105.3 . . ?
Br5A C5A H5AB 105.3 . . ?
C6A C5A Br5A 128(3) . . ?
C6A C5A H5AA 105.3 . . ?
C6A C5A H5AB 105.3 . . ?
H5AA C5A H5AB 106.0 . . ?
H5BA C5B H5BB 107.6 . . ?
C6B C5B H5BA 108.7 . . ?
C6B C5B H5BB 108.7 . . ?
C6B C5B Br5B 114(2) . . ?
Br5B C5B H5BA 108.7 . . ?
Br5B C5B H5BB 108.7 . . ?
N2 C6B H6BA 108.2 . . ?
N2 C6B H6BB 108.2 . . ?
C5B C6B N2 116(2) . . ?
C5B C6B H6BA 108.2 . . ?
C5B C6B H6BB 108.2 . . ?
H6BA C6B H6BB 107.4 . . ?
N2 C7B H7BA 109.0 . . ?
N2 C7B H7BB 109.0 . . ?
C8B C7B N2 113(3) . . ?
C8B C7B H7BA 109.0 . . ?
C8B C7B H7BB 109.0 . . ?
H7BA C7B H7BB 107.8 . . ?
C7A C8A H8AA 109.5 . . ?
C7A C8A H8AB 109.5 . . ?
C7A C8A H8AC 109.5 . . ?
H8AA C8A H8AB 109.5 . . ?
H8AA C8A H8AC 109.5 . . ?
H8AB C8A H8AC 109.5 . . ?

loop_
_geom_bond_atom_site_label_1
_geom_bond_atom_site_label_2
_geom_bond_distance
_geom_bond_site_symmetry_2
_geom_bond_publ_flag
Sn1 Br2 2.5906(13) . ?
Sn1 Br2 2.5906(13) 7_657 ?
Sn1 Br1 2.6033(13) 7_657 ?
Sn1 Br1 2.6033(12) . ?
Sn1 Br4 2.5796(15) 7_657 ?
Sn1 Br4 2.5796(15) . ?
Sn1 Br5 2.578(10) . ?
Sn1 Br5 2.578(10) 7_657 ?
Br3 C4 1.946(15) . ?
Br3 Br5A 2.71(2) 7_656 ?
N1 C3 1.513(14) 2_756 ?
N1 C3 1.513(14) . ?
N1 C2 1.513(13) 2_756 ?
N1 C2 1.513(13) . ?
C3 H3A 0.9700 . ?
C3 H3B 0.9700 . ?
C3 C4 1.481(18) . ?
C2 H2A 0.9700 . ?
C2 H2B 0.9700 . ?
C2 C1 1.505(18) . ?
C1 H1A 0.9600 . ?
C1 H1B 0.9600 . ?
C1 H1C 0.9600 . ?
C4 H4A 0.9700 . ?
C4 H4B 0.9700 . ?
N2 C7A 1.510(11) 2_656 ?
N2 C7A 1.510(11) . ?
N2 C6A 1.511(11) . ?
N2 C6A 1.511(11) 2_656 ?
N2 C6B 1.512(11) . ?
N2 C6B 1.512(11) 2_656 ?
N2 C7B 1.62(3) 2_656 ?
N2 C7B 1.62(3) . ?
C8B H8BA 0.9600 . ?
C8B H8BB 0.9600 . ?
C8B H8BC 0.9600 . ?
C8B C7B 1.50(2) . ?
C7A H7AA 0.9700 . ?
C7A H7AB 0.9700 . ?
C7A C8A 1.39(6) . ?
Br5A C5A 2.01(3) . ?
C6A H6AA 0.9700 . ?
C6A H6AB 0.9700 . ?
C6A C5A 1.47(3) . ?
C5A H5AA 0.9700 . ?
C5A H5AB 0.9700 . ?
C5B H5BA 0.9700 . ?
C5B H5BB 0.9700 . ?
C5B C6B 1.48(3) . ?
C5B Br5B 2.02(3) . ?
C6B H6BA 0.9700 . ?
C6B H6BB 0.9700 . ?
C7B H7BA 0.9700 . ?
C7B H7BB 0.9700 . ?
C8A H8AA 0.9600 . ?
C8A H8AB 0.9600 . ?
C8A H8AC 0.9600 . ?

loop_
_geom_torsion_atom_site_label_1
_geom_torsion_atom_site_label_2
_geom_torsion_atom_site_label_3
_geom_torsion_atom_site_label_4
_geom_torsion
_geom_torsion_site_symmetry_1
_geom_torsion_site_symmetry_2
_geom_torsion_site_symmetry_3
_geom_torsion_site_symmetry_4
_geom_torsion_publ_flag
N1 C3 C4 Br3 166.5(10) . . . . ?
C3 N1 C3 C4 53.7(11) 2_756 . . . ?
C3 N1 C2 C1 64.3(15) . . . . ?
C3 N1 C2 C1 -173.0(12) 2_756 . . . ?
C2 N1 C3 C4 173.8(13) . . . . ?
C2 N1 C3 C4 -66.0(15) 2_756 . . . ?
C2 N1 C2 C1 -54.6(11) 2_756 . . . ?
N2 C6A C5A Br5A -166(3) . . . . ?
C7A N2 C7A C8A 151(6) 2_656 . . . ?
C7A N2 C6A C5A 174(3) 2_656 . . . ?
C7A N2 C6A C5A 107(3) . . . . ?
C6A N2 C7A C8A -108(4) . . . . ?
C6A N2 C7A C8A 60(4) 2_656 . . . ?
C6A N2 C6A C5A -39(3) 2_656 . . . ?
C6B N2 C6B C5B 168(4) 2_656 . . . ?
C6B N2 C7B C8B 168(4) 2_656 . . . ?
C6B N2 C7B C8B 79(4) . . . . ?
Br5B C5B C6B N2 167(2) . . . . ?
C7B N2 C6B C5B 71(3) 2_656 . . . ?
C7B N2 C6B C5B -93(3) . . . . ?
C7B N2 C7B C8B -57(3) 2_656 . . . ?
